data_2220291
loop_
_publ_author_name
'Yang, Li-Min'
'Zhu, Liang'
'Niu, Yin-Yao'
'Chen, Hong-Zhuan'
'Lu, Yang'

_publ_section_title (1<i>R</i>,3<i>S</i>,5<i>R</i>,6<i>S</i>)-6-Acetoxy-3-(4-methylphenylsulfonyloxy)tropane
_journal_coeditor_code NG2508
_journal_issue 12
_journal_name_full 'Acta Crystallographica Section E'
_journal_page_first o2331
_journal_paper_doi 10.1107/S1600536808035800
_journal_volume 64
_journal_year 2008
_chemical_formula_iupac 'C17 H23 N O5 S'
_chemical_formula_moiety 'C17 H23 N O5 S'
_chemical_formula_sum 'C17 H23 N O5 S'
_chemical_formula_weight 353.42
_chemical_melting_point 405
_chemical_name_common
;
(1<i>R</i>,3S,5<i>R</i>,6S)-6-Acetoxy-3-(4-methylphenylsulfonyloxy)tropane
;
_chemical_name_systematic
;
(1<i>R</i>,3S,5<i>R</i>,6S)-8-methyl-3-(4-methylphenylsulfonyloxy)-8-
azabicyclo[3.2.1]octan-6-yl acetate
;
_space_group_IT_number 19
_symmetry_cell_setting orthorhombic
_symmetry_space_group_name_Hall 'P 2ac 2ab'
_symmetry_space_group_name_H-M 'P 21 21 21'
_atom_sites_solution_hydrogens geom
_atom_sites_solution_primary direct
_atom_sites_solution_secondary difmap
_audit_creation_method SHELXL-97
_cell_angle_alpha 90.00
_cell_angle_beta 90.00
_cell_angle_gamma 90.00
_cell_formula_units_Z 4
_cell_length_a 6.9241(6)
_cell_length_b 15.5069(14)
_cell_length_c 16.1020(15)
_cell_measurement_reflns_used 3847
_cell_measurement_temperature 293(2)
_cell_measurement_theta_max 26.19
_cell_measurement_theta_min 2.53
_cell_volume 1728.9(3)
_computing_cell_refinement 'SAINT (Bruker, 2001)'
_computing_data_collection 'SMART (Bruker, 2001)'
_computing_data_reduction 'SAINT (Bruker, 2001)'
_computing_molecular_graphics 'SHELXTL (Sheldrick, 2008)'
_computing_publication_material 'SHELXTL (Sheldrick, 2008)'
_computing_structure_refinement 'SHELXL97 (Sheldrick, 2008)'
_computing_structure_solution 'SHELXS97 (Sheldrick, 2008)'
_diffrn_ambient_temperature 293(2)
_diffrn_measured_fraction_theta_full 1.000
_diffrn_measured_fraction_theta_max 1.000
_diffrn_measurement_device_type 'Bruker SMART area-detector'
_diffrn_measurement_method '\f and \w'
_diffrn_radiation_monochromator graphite
_diffrn_radiation_source 'fine-focus sealed tube'
_diffrn_radiation_type MoK\a
_diffrn_radiation_wavelength 0.71073
_diffrn_reflns_av_R_equivalents 0.0657
_diffrn_reflns_av_sigmaI/netI 0.0534
_diffrn_reflns_limit_h_max 8
_diffrn_reflns_limit_h_min -6
_diffrn_reflns_limit_k_max 18
_diffrn_reflns_limit_k_min -19
_diffrn_reflns_limit_l_max 14
_diffrn_reflns_limit_l_min -20
_diffrn_reflns_number 10216
_diffrn_reflns_theta_full 27.00
_diffrn_reflns_theta_max 27.00
_diffrn_reflns_theta_min 1.82
_exptl_absorpt_coefficient_mu 0.214
_exptl_absorpt_correction_T_max 1.00000
_exptl_absorpt_correction_T_min 0.75086
_exptl_absorpt_correction_type multi-scan
_exptl_absorpt_process_details '(SADABS; Sheldrick, 2000)'
_exptl_crystal_colour colorless
_exptl_crystal_density_diffrn 1.358
_exptl_crystal_density_method 'not measured'
_exptl_crystal_description P{rism
_exptl_crystal_F_000 752
_exptl_crystal_size_max 0.475
_exptl_crystal_size_mid 0.411
_exptl_crystal_size_min 0.312
_refine_diff_density_max 0.199
_refine_diff_density_min -0.231
_refine_ls_abs_structure_details 'Flack (1983), 1671 Friedel pairs'
_refine_ls_abs_structure_Flack -0.01(7)
_refine_ls_extinction_coef 0.0065(11)
_refine_ls_extinction_expression Fc^*^=kFc[1+0.001xFc^2^\l^3^/sin(2\q)]^-1/4^
_refine_ls_extinction_method 'SHELXL97 (Sheldrick, 2008)'
_refine_ls_goodness_of_fit_ref 0.966
_refine_ls_hydrogen_treatment constr
_refine_ls_matrix_type full
_refine_ls_number_parameters 221
_refine_ls_number_reflns 3770
_refine_ls_number_restraints 0
_refine_ls_restrained_S_all 0.966
_refine_ls_R_factor_all 0.0457
_refine_ls_R_factor_gt 0.0396
_refine_ls_shift/su_max 0.001
_refine_ls_shift/su_mean 0.000
_refine_ls_structure_factor_coef Fsqd
_refine_ls_weighting_details 'calc w=1/[\s^2^(Fo^2^)+(0.0451P)^2^] where P=(Fo^2^+2Fc^2^)/3'
_refine_ls_weighting_scheme calc
_refine_ls_wR_factor_gt 0.0905
_refine_ls_wR_factor_ref 0.0932
_reflns_number_gt 3238
_reflns_number_total 3770
_reflns_threshold_expression I>2\s(I)
_cod_data_source_file ng2508.cif
_cod_data_source_block I
_cod_depositor_comments
;
The following automatic conversions were performed:
'_symmetry_cell_setting' value 'Orthorhombic' changed to 'orthorhombic'
according to '/home/saulius/struct/CIF-dictionaries/cif_core.dic'
dictionary named 'cif_core.dic' version 2.4.1 from
2010-06-29.

'_exptl_absorpt_correction_type' value 'Multi-scan' changed
to 'multi-scan' according to
'/home/saulius/struct/CIF-dictionaries/cif_core.dic' dictionary named
'cif_core.dic' version 2.4.1 from 2010-06-29.

Automatic conversion script
Id: cif_fix_enum 1527 2010-12-29 10:47:43Z saulius 

The following automatic conversions were performed:

'_symmetry_cell_setting' value 'Orthorhombic' changed to
'orthorhombic' according to
/home/saulius/struct/CIF-dictionaries/cif_core.dic dictionary named
'cif_core.dic' version 2.4.1 from
2010-06-29.

'_exptl_absorpt_correction_type' value 'Multi-scan'
changed to 'multi-scan' according to
/home/saulius/struct/CIF-dictionaries/cif_core.dic dictionary named
'cif_core.dic' version 2.4.1 from 2010-06-29.

Automatic conversion script
Id: cif_fix_values 1715 2011-07-08 13:25:40Z adriana 
;
_cod_database_code 2220291
_cod_database_fobs_code 2220291

loop_
_symmetry_equiv_pos_as_xyz
'x, y, z'
'-x+1/2, -y, z+1/2'
'-x, y+1/2, -z+1/2'
'x+1/2, -y+1/2, -z'

loop_
_atom_site_type_symbol
_atom_site_label
_atom_site_fract_x
_atom_site_fract_y
_atom_site_fract_z
_atom_site_U_iso_or_equiv
_atom_site_adp_type
_atom_site_calc_flag
_atom_site_refinement_flags
_atom_site_occupancy
S S1 0.96500(8) 0.56721(3) 0.57026(3) 0.04821(16) Uani d . 1
O O1 0.83603(18) 0.75864(9) 0.86913(8) 0.0433(3) Uani d . 1
O O2 1.1550(2) 0.76965(12) 0.85445(11) 0.0663(5) Uani d . 1
O O3 0.8477(2) 0.62594(8) 0.63122(8) 0.0476(4) Uani d . 1
O O4 1.1038(2) 0.61718(11) 0.52631(10) 0.0613(4) Uani d . 1
O O5 1.0274(3) 0.49732(10) 0.62094(11) 0.0692(5) Uani d . 1
N N8 0.6078(2) 0.83046(10) 0.71495(11) 0.0423(4) Uani d . 1
C C1 0.5182(3) 0.74438(13) 0.70783(12) 0.0444(5) Uani d . 1
H H1 0.3790 0.7481 0.7183 0.053 Uiso calc R 1
C C2 0.5559(3) 0.71277(14) 0.61955(13) 0.0482(5) Uani d . 1
H H2A 0.5003 0.6558 0.6130 0.058 Uiso calc R 1
H H2B 0.4918 0.7511 0.5807 0.058 Uiso calc R 1
C C3 0.7683(3) 0.70892(12) 0.59874(13) 0.0447(5) Uani d . 1
H H3 0.7838 0.7103 0.5383 0.054 Uiso calc R 1
C C4 0.8843(3) 0.78262(13) 0.63697(12) 0.0429(5) Uani d . 1
H H4A 1.0190 0.7657 0.6405 0.051 Uiso calc R 1
H H4B 0.8762 0.8326 0.6010 0.051 Uiso calc R 1
C C5 0.8130(3) 0.80705(12) 0.72301(12) 0.0380(4) Uani d . 1
H H5 0.8878 0.8554 0.7453 0.046 Uiso calc R 1
C C6 0.8169(3) 0.72949(12) 0.78367(12) 0.0387(4) Uani d . 1
H H6 0.9185 0.6882 0.7689 0.046 Uiso calc R 1
C C7 0.6163(3) 0.68959(13) 0.77502(14) 0.0446(5) Uani d . 1
H H7A 0.5459 0.6928 0.8270 0.053 Uiso calc R 1
H H7B 0.6250 0.6297 0.7579 0.053 Uiso calc R 1
C C9 0.5348(3) 0.87927(14) 0.78624(13) 0.0528(5) Uani d . 1
H H9A 0.5454 0.8448 0.8355 0.079 Uiso calc R 1
H H9B 0.4019 0.8940 0.7771 0.079 Uiso calc R 1
H H9C 0.6094 0.9310 0.7929 0.079 Uiso calc R 1
C C10 1.0149(3) 0.77628(12) 0.89615(13) 0.0434(5) Uani d . 1
C C11 1.0125(3) 0.80429(14) 0.98486(14) 0.0530(6) Uani d . 1
H H11A 0.9534 0.7603 1.0182 0.079 Uiso calc R 1
H H11B 0.9402 0.8568 0.9899 0.079 Uiso calc R 1
H H11C 1.1425 0.8137 1.0035 0.079 Uiso calc R 1
C C12 0.7863(3) 0.53147(12) 0.50065(13) 0.0436(5) Uani d . 1
C C13 0.6276(3) 0.48904(15) 0.53244(15) 0.0596(6) Uani d . 1
H H13 0.6197 0.4778 0.5891 0.072 Uiso calc R 1
C C14 0.4820(3) 0.46356(14) 0.48051(16) 0.0593(6) Uani d . 1
H H14 0.3746 0.4357 0.5025 0.071 Uiso calc R 1
C C15 0.4917(3) 0.47852(12) 0.39596(14) 0.0463(5) Uani d . 1
C C16 0.6542(3) 0.51942(13) 0.36492(14) 0.0490(5) Uani d . 1
H H16 0.6642 0.5288 0.3080 0.059 Uiso calc R 1
C C17 0.8019(3) 0.54657(12) 0.41651(12) 0.0446(5) Uani d . 1
H H17 0.9096 0.5745 0.3949 0.054 Uiso calc R 1
C C18 0.3260(4) 0.45457(15) 0.33942(17) 0.0645(7) Uani d . 1
H H18A 0.2196 0.4930 0.3490 0.097 Uiso calc R 1
H H18B 0.2863 0.3964 0.3508 0.097 Uiso calc R 1
H H18C 0.3667 0.4590 0.2826 0.097 Uiso calc R 1

loop_
_atom_site_aniso_label
_atom_site_aniso_U_11
_atom_site_aniso_U_22
_atom_site_aniso_U_33
_atom_site_aniso_U_12
_atom_site_aniso_U_13
_atom_site_aniso_U_23
S1 0.0516(3) 0.0486(3) 0.0444(3) 0.0070(2) -0.0010(3) -0.0041(2)
O1 0.0368(7) 0.0631(8) 0.0300(7) -0.0006(6) -0.0012(6) 0.0014(6)
O2 0.0381(8) 0.0992(13) 0.0617(10) -0.0063(9) 0.0096(8) -0.0149(10)
O3 0.0639(9) 0.0453(7) 0.0337(7) 0.0072(7) 0.0015(7) 0.0006(6)
O4 0.0454(9) 0.0769(10) 0.0615(10) -0.0050(8) 0.0070(8) -0.0094(9)
O5 0.0832(12) 0.0597(9) 0.0645(11) 0.0239(9) -0.0145(10) -0.0013(8)
N8 0.0422(9) 0.0490(9) 0.0358(9) 0.0084(7) 0.0006(8) -0.0016(8)
C1 0.0341(10) 0.0591(12) 0.0400(11) 0.0006(9) -0.0015(9) -0.0016(9)
C2 0.0490(12) 0.0551(12) 0.0406(11) 0.0020(10) -0.0097(10) -0.0017(10)
C3 0.0588(13) 0.0453(11) 0.0301(9) 0.0059(9) 0.0002(9) 0.0026(9)
C4 0.0467(11) 0.0474(11) 0.0346(10) 0.0008(9) 0.0078(9) 0.0048(9)
C5 0.0385(11) 0.0415(10) 0.0341(10) -0.0026(8) 0.0017(9) -0.0003(8)
C6 0.0398(11) 0.0459(10) 0.0304(9) 0.0017(9) 0.0017(8) 0.0026(9)
C7 0.0438(11) 0.0538(12) 0.0361(10) -0.0082(9) 0.0008(9) 0.0032(9)
C9 0.0546(13) 0.0579(12) 0.0458(12) 0.0143(10) 0.0057(11) -0.0063(10)
C10 0.0411(12) 0.0453(11) 0.0439(11) -0.0006(9) -0.0037(9) 0.0036(9)
C11 0.0530(14) 0.0634(13) 0.0426(12) -0.0007(11) -0.0101(11) 0.0016(10)
C12 0.0497(12) 0.0388(10) 0.0424(11) 0.0039(9) 0.0068(10) -0.0026(9)
C13 0.0732(16) 0.0603(14) 0.0453(13) -0.0174(12) 0.0081(12) 0.0037(11)
C14 0.0588(15) 0.0557(12) 0.0636(15) -0.0159(11) 0.0146(13) 0.0027(11)
C15 0.0481(13) 0.0327(9) 0.0581(12) 0.0053(9) 0.0031(10) -0.0041(9)
C16 0.0544(13) 0.0507(11) 0.0420(11) 0.0044(10) 0.0067(10) -0.0022(10)
C17 0.0444(11) 0.0463(11) 0.0433(12) 0.0013(9) 0.0126(9) -0.0023(9)
C18 0.0541(14) 0.0594(14) 0.0800(18) -0.0012(11) -0.0065(13) 0.0006(13)

loop_
_atom_type_symbol
_atom_type_description
_atom_type_scat_dispersion_real
_atom_type_scat_dispersion_imag
_atom_type_scat_source
C C 0.0033 0.0016 'International Tables Vol C Tables 4.2.6.8 and 6.1.1.4'
H H 0.0000 0.0000 'International Tables Vol C Tables 4.2.6.8 and 6.1.1.4'
N N 0.0061 0.0033 'International Tables Vol C Tables 4.2.6.8 and 6.1.1.4'
O O 0.0106 0.0060 'International Tables Vol C Tables 4.2.6.8 and 6.1.1.4'
S S 0.1246 0.1234 'International Tables Vol C Tables 4.2.6.8 and 6.1.1.4'

loop_
_geom_angle_atom_site_label_1
_geom_angle_atom_site_label_2
_geom_angle_atom_site_label_3
_geom_angle
O4 S1 O5 119.62(11)
O4 S1 O3 110.21(9)
O5 S1 O3 103.94(9)
O4 S1 C12 109.26(10)
O5 S1 C12 109.81(10)
O3 S1 C12 102.57(9)
C10 O1 C6 117.04(15)
C3 O3 S1 118.18(12)
C9 N8 C5 113.03(17)
C9 N8 C1 112.53(16)
C5 N8 C1 100.92(14)
N8 C1 C2 106.91(17)
N8 C1 C7 105.06(16)
C2 C1 C7 113.78(17)
N8 C1 H1 110.3
C2 C1 H1 110.3
C7 C1 H1 110.3
C3 C2 C1 112.71(17)
C3 C2 H2A 109.1
C1 C2 H2A 109.1
C3 C2 H2B 109.1
C1 C2 H2B 109.1
H2A C2 H2B 107.8
O3 C3 C2 108.34(16)
O3 C3 C4 108.07(16)
C2 C3 C4 113.17(17)
O3 C3 H3 109.1
C2 C3 H3 109.1
C4 C3 H3 109.1
C5 C4 C3 112.55(16)
C5 C4 H4A 109.1
C3 C4 H4A 109.1
C5 C4 H4B 109.1
C3 C4 H4B 109.1
H4A C4 H4B 107.8
N8 C5 C4 107.15(17)
N8 C5 C6 105.28(15)
C4 C5 C6 112.08(16)
N8 C5 H5 110.7
C4 C5 H5 110.7
C6 C5 H5 110.7
O1 C6 C7 107.18(16)
O1 C6 C5 110.90(16)
C7 C6 C5 103.96(15)
O1 C6 H6 111.5
C7 C6 H6 111.5
C5 C6 H6 111.5
C6 C7 C1 104.05(16)
C6 C7 H7A 110.9
C1 C7 H7A 110.9
C6 C7 H7B 110.9
C1 C7 H7B 110.9
H7A C7 H7B 109.0
N8 C9 H9A 109.5
N8 C9 H9B 109.5
H9A C9 H9B 109.5
N8 C9 H9C 109.5
H9A C9 H9C 109.5
H9B C9 H9C 109.5
O2 C10 O1 123.71(19)
O2 C10 C11 125.2(2)
O1 C10 C11 111.09(18)
C10 C11 H11A 109.5
C10 C11 H11B 109.5
H11A C11 H11B 109.5
C10 C11 H11C 109.5
H11A C11 H11C 109.5
H11B C11 H11C 109.5
C13 C12 C17 120.5(2)
C13 C12 S1 118.30(17)
C17 C12 S1 121.17(16)
C14 C13 C12 119.9(2)
C14 C13 H13 120.1
C12 C13 H13 120.1
C13 C14 C15 121.2(2)
C13 C14 H14 119.4
C15 C14 H14 119.4
C14 C15 C16 118.1(2)
C14 C15 C18 121.0(2)
C16 C15 C18 120.8(2)
C17 C16 C15 121.6(2)
C17 C16 H16 119.2
C15 C16 H16 119.2
C12 C17 C16 118.72(19)
C12 C17 H17 120.6
C16 C17 H17 120.6
C15 C18 H18A 109.5
C15 C18 H18B 109.5
H18A C18 H18B 109.5
C15 C18 H18C 109.5
H18A C18 H18C 109.5
H18B C18 H18C 109.5

loop_
_geom_bond_atom_site_label_1
_geom_bond_atom_site_label_2
_geom_bond_distance
S1 O4 1.4231(16)
S1 O5 1.4239(16)
S1 O3 1.5663(14)
S1 C12 1.759(2)
O1 C10 1.341(2)
O1 C6 1.454(2)
O2 C10 1.184(2)
O3 C3 1.494(2)
N8 C9 1.465(2)
N8 C5 1.472(2)
N8 C1 1.476(3)
C1 C2 1.526(3)
C1 C7 1.534(3)
C1 H1 0.9800
C2 C3 1.510(3)
C2 H2A 0.9700
C2 H2B 0.9700
C3 C4 1.527(3)
C3 H3 0.9800
C4 C5 1.519(3)
C4 H4A 0.9700
C4 H4B 0.9700
C5 C6 1.550(3)
C5 H5 0.9800
C6 C7 1.526(3)
C6 H6 0.9800
C7 H7A 0.9700
C7 H7B 0.9700
C9 H9A 0.9600
C9 H9B 0.9600
C9 H9C 0.9600
C10 C11 1.493(3)
C11 H11A 0.9600
C11 H11B 0.9600
C11 H11C 0.9600
C12 C13 1.379(3)
C12 C17 1.379(3)
C13 C14 1.368(3)
C13 H13 0.9300
C14 C15 1.383(3)
C14 H14 0.9300
C15 C16 1.385(3)
C15 C18 1.511(3)
C16 C17 1.383(3)
C16 H16 0.9300
C17 H17 0.9300
C18 H18A 0.9600
C18 H18B 0.9600
C18 H18C 0.9600

loop_
_geom_torsion_atom_site_label_1
_geom_torsion_atom_site_label_2
_geom_torsion_atom_site_label_3
_geom_torsion_atom_site_label_4
_geom_torsion
O4 S1 O3 C3 47.59(16)
O5 S1 O3 C3 176.95(14)
C12 S1 O3 C3 -68.65(15)
C9 N8 C1 C2 162.61(17)
C5 N8 C1 C2 -76.63(18)
C9 N8 C1 C7 -76.2(2)
C5 N8 C1 C7 44.6(2)
N8 C1 C2 C3 57.9(2)
C7 C1 C2 C3 -57.6(2)
S1 O3 C3 C2 128.33(15)
S1 O3 C3 C4 -108.70(15)
C1 C2 C3 O3 82.9(2)
C1 C2 C3 C4 -36.9(2)
O3 C3 C4 C5 -83.20(19)
C2 C3 C4 C5 36.8(2)
C9 N8 C5 C4 -162.88(16)
C1 N8 C5 C4 76.72(17)
C9 N8 C5 C6 77.6(2)
C1 N8 C5 C6 -42.76(19)
C3 C4 C5 N8 -57.7(2)
C3 C4 C5 C6 57.3(2)
C10 O1 C6 C7 164.05(16)
C10 O1 C6 C5 -83.1(2)
N8 C5 C6 O1 -90.05(18)
C4 C5 C6 O1 153.80(16)
N8 C5 C6 C7 24.8(2)
C4 C5 C6 C7 -91.32(19)
O1 C6 C7 C1 120.02(17)
C5 C6 C7 C1 2.53(19)
N8 C1 C7 C6 -29.1(2)
C2 C1 C7 C6 87.5(2)
C6 O1 C10 O2 0.3(3)
C6 O1 C10 C11 -179.30(16)
O4 S1 C12 C13 -173.64(16)
O5 S1 C12 C13 53.3(2)
O3 S1 C12 C13 -56.72(18)
O4 S1 C12 C17 5.3(2)
O5 S1 C12 C17 -127.77(18)
O3 S1 C12 C17 122.19(17)
C17 C12 C13 C14 -1.7(3)
S1 C12 C13 C14 177.25(17)
C12 C13 C14 C15 0.9(4)
C13 C14 C15 C16 0.6(3)
C13 C14 C15 C18 -176.7(2)
C14 C15 C16 C17 -1.4(3)
C18 C15 C16 C17 175.95(18)
C13 C12 C17 C16 0.9(3)
S1 C12 C17 C16 -177.98(15)
C15 C16 C17 C12 0.6(3)

loop_
_cod_related_entry_id
_cod_related_entry_database
_cod_related_entry_code
1 ChemSpider 24539380
